data_8106261
loop_
_publ_author_name
'Wu, Hao'
'Zong, Hai-Tao'

_publ_section_title
;
 Crystal structure of 3-methyl-2,3-dihydro-2-thioxoquinazolin-4(1H)-one,
 C9H8N2OS
;
_journal_issue 4
_journal_name_full 'Zeitschrift f\"ur Kristallographie - New Crystal Structures'
_journal_page_first 685
_journal_page_last 686
_journal_paper_doi 10.1515/ncrs-2018-0013
_journal_volume 233
_journal_year 2018
_chemical_formula_sum 'C9 H8 N2 O S'
_chemical_formula_weight 192.23
_space_group_crystal_system monoclinic
_space_group_IT_number 15
_space_group_name_Hall '-C 2yc'
_space_group_name_H-M_alt 'C 1 2/c 1'
_atom_sites_solution_hydrogens geom
_cell_angle_alpha 90
_cell_angle_beta 108.818(4)
_cell_angle_gamma 90
_cell_formula_units_Z 8
_cell_length_a 24.273(5)
_cell_length_b 9.026(2)
_cell_length_c 8.2852(19)
_cell_measurement_reflns_used 698
_cell_measurement_temperature 293(2)
_cell_measurement_theta_max 20.46
_cell_measurement_theta_min 2.12
_cell_volume 1718.2(7)
_computing_cell_refinement 'Bruker SMART'
_computing_data_collection 'Bruker SMART'
_computing_data_reduction 'Bruker SAINT'
_computing_molecular_graphics 'Bruker SHELXTL'
_computing_publication_material 'Bruker SHELXTL'
_computing_structure_refinement 'SHELXL-2017/1 (Sheldrick, 2017)'
_computing_structure_solution 'Bruker SHELXTL'
_diffrn_ambient_temperature 293(2)
_diffrn_measured_fraction_theta_full 0.999
_diffrn_measured_fraction_theta_max 0.999
_diffrn_measurement_device_type 'CCD area detector'
_diffrn_measurement_method 'phi and omega scans'
_diffrn_radiation_type MoK\a
_diffrn_radiation_wavelength 0.71073
_diffrn_reflns_av_R_equivalents 0.0537
_diffrn_reflns_av_unetI/netI 0.0576
_diffrn_reflns_Laue_measured_fraction_full 0.999
_diffrn_reflns_Laue_measured_fraction_max 0.999
_diffrn_reflns_limit_h_max 28
_diffrn_reflns_limit_h_min -21
_diffrn_reflns_limit_k_max 10
_diffrn_reflns_limit_k_min -10
_diffrn_reflns_limit_l_max 9
_diffrn_reflns_limit_l_min -9
_diffrn_reflns_number 4292
_diffrn_reflns_point_group_measured_fraction_full 0.999
_diffrn_reflns_point_group_measured_fraction_max 0.999
_diffrn_reflns_theta_full 24.997
_diffrn_reflns_theta_max 24.997
_diffrn_reflns_theta_min 1.773
_exptl_absorpt_coefficient_mu 0.332
_exptl_absorpt_correction_type multi-scan
_exptl_absorpt_process_details sadabs
_exptl_crystal_colour colorless
_exptl_crystal_density_diffrn 1.486
_exptl_crystal_description block
_exptl_crystal_F_000 800
_exptl_crystal_size_max 0.120
_exptl_crystal_size_mid 0.100
_exptl_crystal_size_min 0.080
_exptl_transmission_factor_max 0.968
_exptl_transmission_factor_min 0.955
_refine_diff_density_max 0.267
_refine_diff_density_min -0.250
_refine_diff_density_rms 0.059
_refine_ls_extinction_coef .
_refine_ls_extinction_method none
_refine_ls_goodness_of_fit_ref 1.014
_refine_ls_hydrogen_treatment constr
_refine_ls_matrix_type full
_refine_ls_number_parameters 118
_refine_ls_number_reflns 1521
_refine_ls_number_restraints 0
_refine_ls_restrained_S_all 1.014
_refine_ls_R_factor_all 0.0820
_refine_ls_R_factor_gt 0.0438
_refine_ls_shift/su_max 0.000
_refine_ls_shift/su_mean 0.000
_refine_ls_structure_factor_coef Fsqd
_refine_ls_weighting_details 'w=1/[\s^2^(Fo^2^)+(0.0538P)^2^+0.2459P] where P=(Fo^2^+2Fc^2^)/3'
_refine_ls_weighting_scheme calc
_refine_ls_wR_factor_gt 0.1002
_refine_ls_wR_factor_ref 0.1190
_reflns_Friedel_coverage 0.000
_reflns_Friedel_fraction_full .
_reflns_Friedel_fraction_max .
_reflns_number_gt 972
_reflns_number_total 1521
_reflns_threshold_expression 'I > 2\s(I)'
_cod_data_source_file suppl_ncrs-2018-0013_suppl.cif
_cod_data_source_block 1
_cod_original_sg_symbol_H-M 'C 2/c'
_cod_database_code 8106261
_shelx_space_group_comment
; 
The symmetry employed for this shelxl refinement is uniquely defined 
by the following loop, which should always be used as a source of 
symmetry information in preference to the above space-group names. 
They are only intended as comments. 
;
_shelx_estimated_absorpt_t_min 0.961
_shelx_estimated_absorpt_t_max 0.974

loop_
_space_group_symop_operation_xyz
'x, y, z'
'-x, y, -z+1/2'
'x+1/2, y+1/2, z'
'-x+1/2, y+1/2, -z+1/2'
'-x, -y, -z'
'x, -y, z-1/2'
'-x+1/2, -y+1/2, -z'
'x+1/2, -y+1/2, z-1/2'

loop_
_atom_site_label
_atom_site_type_symbol
_atom_site_fract_x
_atom_site_fract_y
_atom_site_fract_z
_atom_site_U_iso_or_equiv
_atom_site_adp_type
_atom_site_occupancy
_atom_site_site_symmetry_order
_atom_site_calc_flag
_atom_site_refinement_flags_posn
_atom_site_refinement_flags_adp
_atom_site_refinement_flags_occupancy
_atom_site_disorder_assembly
_atom_site_disorder_group
S1 S 0.00345(3) 0.23770(8) 0.50042(10) 0.0506(3) Uani 1 1 d . . . . .
N1 N 0.07239(10) 0.0494(3) 0.7138(3) 0.0402(6) Uani 1 1 d . . . . .
H1A H 0.049342 -0.016256 0.652344 0.048 Uiso 1 1 calc R U . . .
N2 N 0.09650(10) 0.2956(2) 0.7733(3) 0.0401(6) Uani 1 1 d . . . . .
O1 O 0.17137(9) 0.3590(3) 1.0094(3) 0.0642(7) Uani 1 1 d . . . . .
C1 C 0.11906(11) -0.0005(3) 0.8480(3) 0.0346(7) Uani 1 1 d . . . . .
C2 C 0.12996(12) -0.1515(3) 0.8753(4) 0.0449(8) Uani 1 1 d . . . . .
H2B H 0.105378 -0.220816 0.804626 0.054 Uiso 1 1 calc R U . . .
C3 C 0.17737(13) -0.1965(4) 1.0075(4) 0.0508(9) Uani 1 1 d . . . . .
H3A H 0.184859 -0.297194 1.026413 0.061 Uiso 1 1 calc R U . . .
C4 C 0.21444(13) -0.0939(4) 1.1139(4) 0.0524(9) Uani 1 1 d . . . . .
H4A H 0.246395 -0.126055 1.203486 0.063 Uiso 1 1 calc R U . . .
C5 C 0.20375(13) 0.0552(4) 1.0865(4) 0.0487(8) Uani 1 1 d . . . . .
H5A H 0.228695 0.123861 1.157116 0.058 Uiso 1 1 calc R U . . .
C6 C 0.15574(11) 0.1036(3) 0.9533(3) 0.0373(7) Uani 1 1 d . . . . .
C7 C 0.14351(13) 0.2598(3) 0.9208(4) 0.0426(8) Uani 1 1 d . . . . .
C8 C 0.06008(12) 0.1923(3) 0.6716(4) 0.0375(7) Uani 1 1 d . . . . .
C9 C 0.08540(15) 0.4535(3) 0.7362(4) 0.0583(10) Uani 1 1 d . . . . .
H9A H 0.114528 0.510979 0.818375 0.087 Uiso 1 1 calc R U . . .
H9B H 0.086757 0.474469 0.623938 0.087 Uiso 1 1 calc R U . . .
H9C H 0.047656 0.478669 0.741983 0.087 Uiso 1 1 calc R U . . .

loop_
_atom_site_aniso_label
_atom_site_aniso_U_11
_atom_site_aniso_U_22
_atom_site_aniso_U_33
_atom_site_aniso_U_23
_atom_site_aniso_U_13
_atom_site_aniso_U_12
S1 0.0494(5) 0.0425(5) 0.0443(5) 0.0021(4) -0.0065(4) 0.0045(4)
N1 0.0385(14) 0.0348(14) 0.0381(14) -0.0037(11) -0.0005(12) -0.0009(11)
N2 0.0409(14) 0.0341(13) 0.0400(14) -0.0010(11) 0.0055(12) -0.0012(11)
O1 0.0603(14) 0.0492(14) 0.0645(15) -0.0144(12) -0.0057(12) -0.0099(12)
C1 0.0309(15) 0.0402(16) 0.0291(15) 0.0023(13) 0.0048(13) 0.0046(13)
C2 0.0457(18) 0.0390(18) 0.0444(19) -0.0010(15) 0.0066(16) 0.0015(15)
C3 0.0486(19) 0.0480(19) 0.052(2) 0.0096(16) 0.0106(17) 0.0107(16)
C4 0.0429(18) 0.062(2) 0.0452(19) 0.0076(17) 0.0042(16) 0.0117(17)
C5 0.0413(18) 0.059(2) 0.0399(18) -0.0030(16) 0.0044(15) 0.0023(15)
C6 0.0352(16) 0.0412(17) 0.0329(15) -0.0027(14) 0.0074(13) -0.0013(13)
C7 0.0390(17) 0.0441(19) 0.0393(18) -0.0045(15) 0.0054(15) -0.0070(14)
C8 0.0383(17) 0.0361(16) 0.0349(16) -0.0031(13) 0.0072(14) -0.0013(13)
C9 0.072(2) 0.0301(17) 0.060(2) 0.0025(15) 0.0037(19) -0.0033(15)

loop_
_atom_type_symbol
_atom_type_description
_atom_type_scat_dispersion_real
_atom_type_scat_dispersion_imag
_atom_type_scat_source
C C 0.0033 0.0016 'International Tables Vol C Tables 4.2.6.8 and 6.1.1.4'
H H 0.0000 0.0000 'International Tables Vol C Tables 4.2.6.8 and 6.1.1.4'
N N 0.0061 0.0033 'International Tables Vol C Tables 4.2.6.8 and 6.1.1.4'
O O 0.0106 0.0060 'International Tables Vol C Tables 4.2.6.8 and 6.1.1.4'
S S 0.1246 0.1234 'International Tables Vol C Tables 4.2.6.8 and 6.1.1.4'

loop_
_geom_angle_atom_site_label_1
_geom_angle_atom_site_label_2
_geom_angle_atom_site_label_3
_geom_angle
_geom_angle_site_symmetry_1
_geom_angle_site_symmetry_3
C8 N1 C1 125.3(2) . .
C8 N1 H1A 117.4 . .
C1 N1 H1A 117.4 . .
C8 N2 C7 123.8(2) . .
C8 N2 C9 119.6(2) . .
C7 N2 C9 116.5(2) . .
N1 C1 C6 118.5(3) . .
N1 C1 C2 120.9(3) . .
C6 C1 C2 120.6(2) . .
C3 C2 C1 119.1(3) . .
C3 C2 H2B 120.4 . .
C1 C2 H2B 120.4 . .
C2 C3 C4 121.0(3) . .
C2 C3 H3A 119.5 . .
C4 C3 H3A 119.5 . .
C5 C4 C3 119.9(3) . .
C5 C4 H4A 120.1 . .
C3 C4 H4A 120.1 . .
C4 C5 C6 120.2(3) . .
C4 C5 H5A 119.9 . .
C6 C5 H5A 119.9 . .
C1 C6 C5 119.2(3) . .
C1 C6 C7 119.3(3) . .
C5 C6 C7 121.5(3) . .
O1 C7 N2 119.3(3) . .
O1 C7 C6 124.4(3) . .
N2 C7 C6 116.3(2) . .
N1 C8 N2 116.6(2) . .
N1 C8 S1 120.5(2) . .
N2 C8 S1 122.9(2) . .
N2 C9 H9A 109.5 . .
N2 C9 H9B 109.5 . .
H9A C9 H9B 109.5 . .
N2 C9 H9C 109.5 . .
H9A C9 H9C 109.5 . .
H9B C9 H9C 109.5 . .

loop_
_geom_bond_atom_site_label_1
_geom_bond_atom_site_label_2
_geom_bond_distance
_geom_bond_site_symmetry_2
S1 C8 1.676(3) .
N1 C8 1.345(3) .
N1 C1 1.382(3) .
N1 H1A 0.8600 .
N2 C8 1.371(3) .
N2 C7 1.414(4) .
N2 C9 1.465(3) .
O1 C7 1.216(3) .
C1 C6 1.391(4) .
C1 C2 1.393(4) .
C2 C3 1.370(4) .
C2 H2B 0.9300 .
C3 C4 1.390(4) .
C3 H3A 0.9300 .
C4 C5 1.376(4) .
C4 H4A 0.9300 .
C5 C6 1.392(4) .
C5 H5A 0.9300 .
C6 C7 1.448(4) .
C9 H9A 0.9600 .
C9 H9B 0.9600 .
C9 H9C 0.9600 .

loop_
_geom_hbond_atom_site_label_D
_geom_hbond_atom_site_label_H
_geom_hbond_atom_site_label_A
_geom_hbond_distance_DH
_geom_hbond_distance_HA
_geom_hbond_distance_DA
_geom_hbond_angle_DHA
_geom_hbond_site_symmetry_A
_geom_hbond_publ_flag
N1 H1A S1 0.86 2.49 3.339(2) 169.9 5_556 yes

loop_
_geom_torsion_atom_site_label_1
_geom_torsion_atom_site_label_2
_geom_torsion_atom_site_label_3
_geom_torsion_atom_site_label_4
_geom_torsion
_geom_torsion_site_symmetry_1
_geom_torsion_site_symmetry_2
_geom_torsion_site_symmetry_3
_geom_torsion_site_symmetry_4
C8 N1 C1 C6 2.4(4) . . . .
C8 N1 C1 C2 -176.2(3) . . . .
N1 C1 C2 C3 178.6(3) . . . .
C6 C1 C2 C3 0.0(4) . . . .
C1 C2 C3 C4 0.0(5) . . . .
C2 C3 C4 C5 -0.2(5) . . . .
C3 C4 C5 C6 0.5(5) . . . .
N1 C1 C6 C5 -178.4(3) . . . .
C2 C1 C6 C5 0.2(4) . . . .
N1 C1 C6 C7 0.9(4) . . . .
C2 C1 C6 C7 179.5(3) . . . .
C4 C5 C6 C1 -0.4(5) . . . .
C4 C5 C6 C7 -179.7(3) . . . .
C8 N2 C7 O1 -175.5(3) . . . .
C9 N2 C7 O1 1.0(4) . . . .
C8 N2 C7 C6 5.8(4) . . . .
C9 N2 C7 C6 -177.7(3) . . . .
C1 C6 C7 O1 176.7(3) . . . .
C5 C6 C7 O1 -4.0(5) . . . .
C1 C6 C7 N2 -4.6(4) . . . .
C5 C6 C7 N2 174.7(3) . . . .
C1 N1 C8 N2 -1.5(4) . . . .
C1 N1 C8 S1 177.5(2) . . . .
C7 N2 C8 N1 -2.8(4) . . . .
C9 N2 C8 N1 -179.3(3) . . . .
C7 N2 C8 S1 178.2(2) . . . .
C9 N2 C8 S1 1.7(4) . . . .
